data_4108682
loop_
_publ_author_name
'Andrew E. Ashley'
'Robert T. Cooper'
'Gregory G. Wildgoose'
'Jennifer C. Green'
'Dermot O'Hare'

_publ_contact_author_address
;
Chemistry Research Laboratory,
University of Oxford,
Mansfield Road, 
Oxford OX1 3TA. UK.
;
_publ_contact_author_email dermot.ohare@chem.ox.ac.uk
_publ_contact_author_name 'Dermot O'Hare'
_publ_section_title
;
 Homoleptic Permethylpentalene Complexes: "Double Metallocenes" of the
 First-Row Transition Metals
;
_journal_name_full 'Journal of the American Chemical Society'
_journal_page_first 15662
_journal_page_last 15677
_journal_paper_doi 10.1021/ja8057138
_journal_volume 130
_journal_year 2008
_chemical_formula_moiety 'C28 H36 Cr2'
_chemical_formula_sum 'C28 H36 Cr2'
_chemical_formula_weight 476.59
_chemical_name_systematic Bis(permethylpentalene)dichromium(II)
_space_group_IT_number 14
_symmetry_cell_setting monoclinic
_symmetry_space_group_name_Hall '-P 2yn'
_symmetry_space_group_name_H-M 'P 1 21/n 1'
_atom_sites_solution_hydrogens geom
_atom_sites_solution_primary direct
_audit_creation_date 07-12-17
_audit_creation_method CRYSTALS_ver_12.85
_cell_angle_alpha 90
_cell_angle_beta 108.0132(15)
_cell_angle_gamma 90
_cell_formula_units_Z 2
_cell_length_a 9.6330(2)
_cell_length_b 12.2559(3)
_cell_length_c 10.2796(3)
_cell_measurement_reflns_used 2631
_cell_measurement_temperature 150
_cell_measurement_theta_max 27
_cell_measurement_theta_min 5
_cell_volume 1154.14(5)
_computing_cell_refinement 'DENZO/SCALEPACK (Otwinowski & Minor, 1997)'
_computing_data_collection 'COLLECT (Nonius, 1997-2001).'
_computing_data_reduction 'DENZO/SCALEPACK (Otwinowski & Minor, 1997)'
_computing_molecular_graphics 'CAMERON (Watkin et al., 1996)'
_computing_publication_material 'CRYSTALS (Betteridge et al., 2003)'
_computing_structure_refinement 'CRYSTALS (Betteridge et al., 2003)'
_computing_structure_solution 'SIR92 (Altomare et al., 1994)'
_diffrn_ambient_temperature 150
_diffrn_measured_fraction_theta_full 0.992
_diffrn_measured_fraction_theta_max 0.992
_diffrn_measurement_device 'Nonius KappaCCD'
_diffrn_measurement_device_type Area
_diffrn_measurement_method \w
_diffrn_radiation_monochromator graphite
_diffrn_radiation_type 'Mo K\a'
_diffrn_radiation_wavelength 0.71073
_diffrn_reflns_av_R_equivalents 0.041
_diffrn_reflns_limit_h_max 12
_diffrn_reflns_limit_h_min -12
_diffrn_reflns_limit_k_max 15
_diffrn_reflns_limit_k_min -15
_diffrn_reflns_limit_l_max 13
_diffrn_reflns_limit_l_min -13
_diffrn_reflns_number 11496
_diffrn_reflns_theta_full 26.924
_diffrn_reflns_theta_max 27.474
_diffrn_reflns_theta_min 5.262
_diffrn_standards_number 0
_exptl_absorpt_coefficient_mu 0.954
_exptl_absorpt_correction_T_max 0.83
_exptl_absorpt_correction_T_min 0.79
_exptl_absorpt_correction_type multi-scan
_exptl_absorpt_process_details 'DENZO/SCALEPACK (Otwinowski & Minor, 1997)'
_exptl_crystal_colour 'dark green'
_exptl_crystal_density_diffrn 1.371
_exptl_crystal_description block
_exptl_crystal_F_000 504
_exptl_crystal_size_max 0.20
_exptl_crystal_size_mid 0.20
_exptl_crystal_size_min 0.20
_refine_diff_density_max 0.38
_refine_diff_density_min -0.37
_refine_ls_extinction_method none
_refine_ls_goodness_of_fit_ref 1.0106
_refine_ls_hydrogen_treatment constr
_refine_ls_matrix_type full
_refine_ls_number_parameters 136
_refine_ls_number_reflns 1931
_refine_ls_number_restraints 0
_refine_ls_R_factor_all 0.0514
_refine_ls_R_factor_gt 0.0353
_refine_ls_shift/su_max 0.000268
_refine_ls_structure_factor_coef Fsqd
_refine_ls_weighting_details
;
 Method= Modified Sheldrick 
 w=1/[\s^2^(F^2^) + ( 0.02P)^2^ + 1.49P] 
 ,where P=(max(Fo^2^,0) + 2Fc^2^)/3 
;
_refine_ls_weighting_scheme calc
_refine_ls_wR_factor_all 0.0814
_refine_ls_wR_factor_gt 0.0757
_refine_ls_wR_factor_ref 0.0732
_reflns_limit_h_max 11
_reflns_limit_h_min -12
_reflns_limit_k_max 15
_reflns_limit_k_min 0
_reflns_limit_l_max 13
_reflns_limit_l_min 0
_reflns_number_gt 2065
_reflns_number_total 2621
_reflns_threshold_expression I>2.0\s(I)
_oxford_diffrn_Wilson_B_factor 1.57
_oxford_diffrn_Wilson_scale 6.50
_oxford_refine_ls_r_factor_ref 0.0323
_oxford_refine_ls_scale 0.3661(5)
_oxford_reflns_number_all 2621
_oxford_reflns_threshold_expression_ref I>3.0\s(I)
_cod_data_source_file ja8057138_si_002_3.cif
_cod_data_source_block 2
_cod_original_sg_symbol_H-M 'P 1 21/n 1 '
_cod_database_code 4108682

loop_
_symmetry_equiv_pos_as_xyz
x,y,z
-x,-y,-z
-x+1/2,y+1/2,-z+1/2
x+1/2,-y+1/2,z+1/2

loop_
_atom_site_label
_atom_site_type_symbol
_atom_site_fract_x
_atom_site_fract_y
_atom_site_fract_z
_atom_site_U_iso_or_equiv
_atom_site_occupancy
_atom_site_adp_type
_atom_site_refinement_flags_posn
C1 C -0.0007(3) 0.70527(18) 0.5063(2) 0.0179 1.0000 Uani .
C2 C 0.1140(3) 0.70424(19) 0.4437(2) 0.0194 1.0000 Uani .
C3 C 0.0909(3) 0.61888(18) 0.3429(2) 0.0185 1.0000 Uani .
C4 C -0.0550(3) 0.57706(17) 0.3259(2) 0.0161 1.0000 Uani .
C5 C -0.1582(3) 0.49391(19) 0.2552(2) 0.0189 1.0000 Uani .
C6 C -0.2833(3) 0.50619(19) 0.3025(2) 0.0184 1.0000 Uani .
C7 C -0.2523(3) 0.58114(19) 0.4164(2) 0.0187 1.0000 Uani .
C8 C -0.1117(2) 0.63028(17) 0.4254(2) 0.0154 1.0000 Uani .
C9 C -0.0178(3) 0.7834(2) 0.6119(2) 0.0257 1.0000 Uani .
C10 C 0.2472(3) 0.7753(2) 0.4877(3) 0.0285 1.0000 Uani .
C11 C 0.1815(3) 0.5974(2) 0.2494(3) 0.0284 1.0000 Uani .
C12 C -0.1500(3) 0.4277(2) 0.1350(2) 0.0270 1.0000 Uani .
C13 C -0.4200(3) 0.4394(2) 0.2511(3) 0.0269 1.0000 Uani .
C14 C -0.3562(3) 0.6216(2) 0.4877(3) 0.0251 1.0000 Uani .
Cr1 Cr 0.09787(4) 0.54811(3) 0.53413(3) 0.0147 1.0000 Uani .
H91 H -0.0726 0.7495 0.6662 0.0402 1.0000 Uiso R
H92 H -0.0689 0.8489 0.5692 0.0411 1.0000 Uiso R
H93 H 0.0767 0.8041 0.6716 0.0402 1.0000 Uiso R
H101 H 0.3309 0.7374 0.4804 0.0449 1.0000 Uiso R
H102 H 0.2310 0.8398 0.4304 0.0451 1.0000 Uiso R
H103 H 0.2650 0.7982 0.5808 0.0445 1.0000 Uiso R
H111 H 0.1783 0.5205 0.2270 0.0482 1.0000 Uiso R
H112 H 0.1446 0.6399 0.1649 0.0483 1.0000 Uiso R
H113 H 0.2818 0.6180 0.2949 0.0485 1.0000 Uiso R
H121 H -0.2058 0.3610 0.1295 0.0420 1.0000 Uiso R
H122 H -0.1904 0.4687 0.0508 0.0424 1.0000 Uiso R
H123 H -0.0488 0.4091 0.1450 0.0427 1.0000 Uiso R
H131 H -0.4731 0.4367 0.3162 0.0401 1.0000 Uiso R
H132 H -0.4820 0.4703 0.1666 0.0404 1.0000 Uiso R
H133 H -0.3961 0.3656 0.2334 0.0400 1.0000 Uiso R
H141 H -0.3065 0.6361 0.5836 0.0415 1.0000 Uiso R
H142 H -0.4033 0.6880 0.4444 0.0418 1.0000 Uiso R
H143 H -0.4311 0.5669 0.4813 0.0419 1.0000 Uiso R

loop_
_atom_site_aniso_label
_atom_site_aniso_U_11
_atom_site_aniso_U_22
_atom_site_aniso_U_33
_atom_site_aniso_U_23
_atom_site_aniso_U_13
_atom_site_aniso_U_12
C1 0.0209(12) 0.0128(10) 0.0180(11) 0.0001(9) 0.0032(9) 0.0001(10)
C2 0.0210(12) 0.0145(11) 0.0208(11) 0.0048(9) 0.0039(9) -0.0017(10)
C3 0.0216(12) 0.0172(11) 0.0171(11) 0.0035(9) 0.0067(9) -0.0005(10)
C4 0.0204(12) 0.0143(11) 0.0123(10) 0.0027(8) 0.0031(8) 0.0008(9)
C5 0.0226(13) 0.0179(11) 0.0147(11) 0.0001(9) 0.0035(9) 0.0002(10)
C6 0.0175(12) 0.0154(11) 0.0176(11) 0.0018(9) -0.0011(9) 0.0007(10)
C7 0.0193(12) 0.0176(11) 0.0187(11) 0.0013(9) 0.0052(9) 0.0037(9)
C8 0.0167(11) 0.0117(11) 0.0170(10) 0.0035(8) 0.0042(8) 0.0031(9)
C9 0.0288(14) 0.0194(12) 0.0261(12) -0.0073(10) 0.0044(10) 0.0021(11)
C10 0.0252(14) 0.0227(13) 0.0372(14) 0.0008(11) 0.0089(11) -0.0059(11)
C11 0.0307(15) 0.0320(14) 0.0272(13) 0.0024(11) 0.0161(11) -0.0022(12)
C12 0.0337(15) 0.0254(14) 0.0197(12) -0.0040(10) 0.0052(10) 0.0009(11)
C13 0.0232(13) 0.0224(13) 0.0306(13) -0.0010(10) 0.0018(10) -0.0027(11)
C14 0.0229(13) 0.0229(13) 0.0313(13) -0.0002(10) 0.0111(11) -0.0001(11)
Cr1 0.01591(19) 0.01312(18) 0.01428(18) 0.00026(15) 0.00354(13) -0.00042(17)

loop_
_atom_type_symbol
_atom_type_scat_dispersion_real
_atom_type_scat_dispersion_imag
_atom_type_scat_Cromer_Mann_a1
_atom_type_scat_Cromer_Mann_b1
_atom_type_scat_Cromer_Mann_a2
_atom_type_scat_Cromer_Mann_b2
_atom_type_scat_Cromer_Mann_a3
_atom_type_scat_Cromer_Mann_b3
_atom_type_scat_Cromer_Mann_a4
_atom_type_scat_Cromer_Mann_b4
_atom_type_scat_Cromer_Mann_c
_atom_type_scat_source
C 0.0033 0.0016 2.3100 20.8439 1.0200 10.2075 1.5886 0.5687 0.8650 51.6512 0.2156 'International Tables Vol C 4.2.6.8 and 6.1.1.4'
H 0.0000 0.0000 0.4930 10.5109 0.3229 26.1257 0.1402 3.1424 0.0408 57.7998 0.0030 'International Tables Vol C 4.2.6.8 and 6.1.1.4'
Cr 0.3209 0.6236 10.6406 6.1038 7.3537 0.3920 3.3240 20.2626 1.4922 98.7399 1.1832 'International Tables Vol C 4.2.6.8 and 6.1.1.4'

loop_
_geom_angle_atom_site_label_1
_geom_angle_site_symmetry_1
_geom_angle_atom_site_label_2
_geom_angle_atom_site_label_3
_geom_angle_site_symmetry_3
_geom_angle
_geom_angle_publ_flag
C2 . C1 C8 . 105.56(19) yes
C2 . C1 C9 . 127.0(2) yes
C8 . C1 C9 . 126.2(2) yes
C2 . C1 Cr1 . 71.35(13) yes
C8 . C1 Cr1 . 73.99(12) yes
C9 . C1 Cr1 . 128.85(16) yes
C1 . C2 C3 . 111.0(2) yes
C1 . C2 C10 . 124.3(2) yes
C3 . C2 C10 . 124.4(2) yes
C1 . C2 Cr1 . 69.35(12) yes
C3 . C2 Cr1 . 69.48(12) yes
C10 . C2 Cr1 . 123.69(16) yes
C2 . C3 C4 . 105.70(19) yes
C2 . C3 C11 . 126.5(2) yes
C4 . C3 C11 . 126.2(2) yes
C2 . C3 Cr1 . 71.23(12) yes
C4 . C3 Cr1 . 73.80(12) yes
C11 . C3 Cr1 . 131.14(17) yes
Cr1 2_566 C4 C3 . 122.02(15) yes
Cr1 2_566 C4 C5 . 66.74(12) yes
C3 . C4 C5 . 142.5(2) yes
Cr1 2_566 C4 C8 . 70.72(12) yes
C3 . C4 C8 . 108.44(19) yes
C5 . C4 C8 . 108.6(2) yes
Cr1 2_566 C4 Cr1 . 57.81(5) yes
C3 . C4 Cr1 . 67.18(12) yes
C5 . C4 Cr1 . 121.21(15) yes
C8 . C4 Cr1 . 71.03(12) yes
Cr1 2_566 C5 C4 . 74.36(12) yes
Cr1 2_566 C5 C6 . 71.02(13) yes
C4 . C5 C6 . 105.80(19) yes
Cr1 2_566 C5 C12 . 129.84(17) yes
C4 . C5 C12 . 126.1(2) yes
C6 . C5 C12 . 126.7(2) yes
Cr1 2_566 C6 C5 . 69.55(13) yes
Cr1 2_566 C6 C7 . 69.48(12) yes
C5 . C6 C7 . 110.8(2) yes
Cr1 2_566 C6 C13 . 122.28(16) yes
C5 . C6 C13 . 124.0(2) yes
C7 . C6 C13 . 124.8(2) yes
Cr1 2_566 C7 C6 . 70.97(13) yes
Cr1 2_566 C7 C8 . 74.02(13) yes
C6 . C7 C8 . 105.63(19) yes
Cr1 2_566 C7 C14 . 130.90(17) yes
C6 . C7 C14 . 127.3(2) yes
C8 . C7 C14 . 125.5(2) yes
Cr1 2_566 C8 C1 . 121.48(15) yes
Cr1 2_566 C8 C7 . 66.83(12) yes
C1 . C8 C7 . 143.0(2) yes
Cr1 2_566 C8 C4 . 71.13(12) yes
C1 . C8 C4 . 108.34(19) yes
C7 . C8 C4 . 108.25(19) yes
Cr1 2_566 C8 Cr1 . 57.83(6) yes
C1 . C8 Cr1 . 66.89(12) yes
C7 . C8 Cr1 . 121.73(15) yes
C4 . C8 Cr1 . 70.76(12) yes
C1 . C9 H91 . 110.2 no
C1 . C9 H92 . 110.8 no
H91 . C9 H92 . 108.8 no
C1 . C9 H93 . 109.7 no
H91 . C9 H93 . 108.7 no
H92 . C9 H93 . 108.5 no
C2 . C10 H101 . 111.0 no
C2 . C10 H102 . 109.2 no
H101 . C10 H102 . 109.3 no
C2 . C10 H103 . 110.0 no
H101 . C10 H103 . 109.1 no
H102 . C10 H103 . 108.2 no
C3 . C11 H111 . 109.8 no
C3 . C11 H112 . 110.4 no
H111 . C11 H112 . 109.3 no
C3 . C11 H113 . 109.5 no
H111 . C11 H113 . 108.8 no
H112 . C11 H113 . 109.0 no
C5 . C12 H121 . 109.5 no
C5 . C12 H122 . 110.2 no
H121 . C12 H122 . 108.8 no
C5 . C12 H123 . 110.2 no
H121 . C12 H123 . 109.1 no
H122 . C12 H123 . 109.1 no
C6 . C13 H131 . 111.8 no
C6 . C13 H132 . 109.5 no
H131 . C13 H132 . 109.1 no
C6 . C13 H133 . 110.1 no
H131 . C13 H133 . 108.0 no
H132 . C13 H133 . 108.3 no
C7 . C14 H141 . 111.4 no
C7 . C14 H142 . 110.0 no
H141 . C14 H142 . 109.1 no
C7 . C14 H143 . 109.4 no
H141 . C14 H143 . 108.5 no
H142 . C14 H143 . 108.4 no
C4 . Cr1 C8 2_566 108.74(8) yes
C4 . Cr1 C8 . 38.21(8) yes
C8 2_566 Cr1 C8 . 122.17(6) yes
C4 . Cr1 C4 2_566 122.19(5) yes
C8 2_566 Cr1 C4 2_566 38.16(8) yes
C8 . Cr1 C4 2_566 108.41(8) yes
C4 . Cr1 C2 . 63.69(8) yes
C8 2_566 Cr1 C2 . 161.24(9) yes
C8 . Cr1 C2 . 63.65(9) yes
C4 2_566 Cr1 C2 . 160.59(9) yes
C4 . Cr1 C6 2_566 161.50(9) yes
C8 2_566 Cr1 C6 2_566 63.95(8) yes
C8 . Cr1 C6 2_566 160.26(9) yes
C4 2_566 Cr1 C6 2_566 63.67(9) yes
C2 . Cr1 C6 2_566 117.37(9) yes
C4 . Cr1 C3 . 39.02(9) yes
C8 2_566 Cr1 C3 . 123.80(8) yes
C8 . Cr1 C3 . 65.62(8) yes
C4 2_566 Cr1 C3 . 156.51(8) yes
C2 . Cr1 C3 . 39.29(8) yes
C4 . Cr1 C1 . 65.80(8) yes
C8 2_566 Cr1 C1 . 156.16(9) yes
C8 . Cr1 C1 . 39.12(8) yes
C4 2_566 Cr1 C1 . 123.13(9) yes
C2 . Cr1 C1 . 39.30(9) yes
C4 . Cr1 C5 2_566 155.85(9) yes
C8 2_566 Cr1 C5 2_566 65.74(8) yes
C8 . Cr1 C5 2_566 122.81(9) yes
C4 2_566 Cr1 C5 2_566 38.89(8) yes
C2 . Cr1 C5 2_566 128.44(9) yes
C4 . Cr1 C7 2_566 123.84(8) yes
C8 2_566 Cr1 C7 2_566 39.15(9) yes
C8 . Cr1 C7 2_566 156.62(9) yes
C4 2_566 Cr1 C7 2_566 65.65(9) yes
C2 . Cr1 C7 2_566 128.84(9) yes
C4 . Cr1 Cr1 2_566 61.28(6) yes
C8 2_566 Cr1 Cr1 2_566 61.12(6) yes
C8 . Cr1 Cr1 2_566 61.05(6) yes
C4 2_566 Cr1 Cr1 2_566 60.91(6) yes
C2 . Cr1 Cr1 2_566 121.31(7) yes
C6 2_566 Cr1 C3 . 129.02(9) yes
C6 2_566 Cr1 C1 . 127.98(9) yes
C3 . Cr1 C1 . 67.78(9) yes
C6 2_566 Cr1 C5 2_566 39.43(9) yes
C3 . Cr1 C5 2_566 163.67(9) yes
C1 . Cr1 C5 2_566 109.07(9) yes
C6 2_566 Cr1 C7 2_566 39.55(9) yes
C3 . Cr1 C7 2_566 110.14(9) yes
C1 . Cr1 C7 2_566 163.27(9) yes
C5 2_566 Cr1 C7 2_566 67.95(9) yes
C6 2_566 Cr1 Cr1 2_566 121.31(7) yes
C3 . Cr1 Cr1 2_566 98.51(7) yes
C1 . Cr1 Cr1 2_566 98.22(7) yes
C5 2_566 Cr1 Cr1 2_566 97.80(7) yes
C7 2_566 Cr1 Cr1 2_566 98.50(7) yes

loop_
_geom_bond_atom_site_label_1
_geom_bond_atom_site_label_2
_geom_bond_site_symmetry_2
_geom_bond_distance
_geom_bond_publ_flag
C1 C2 . 1.440(3) yes
C1 C8 . 1.459(3) yes
C1 C9 . 1.494(3) yes
C1 Cr1 . 2.127(2) yes
C2 C3 . 1.440(3) yes
C2 C10 . 1.500(3) yes
C2 Cr1 . 2.154(2) yes
C3 C4 . 1.455(3) yes
C3 C11 . 1.508(3) yes
C3 Cr1 . 2.130(2) yes
C4 Cr1 2_566 2.227(2) yes
C4 C5 . 1.452(3) yes
C4 C8 . 1.454(3) yes
C4 Cr1 . 2.220(2) yes
C5 Cr1 2_566 2.125(2) yes
C5 C6 . 1.440(3) yes
C5 C12 . 1.501(3) yes
C6 Cr1 2_566 2.145(2) yes
C6 C7 . 1.444(3) yes
C6 C13 . 1.501(3) yes
C7 Cr1 2_566 2.125(2) yes
C7 C8 . 1.459(3) yes
C7 C14 . 1.496(3) yes
C8 Cr1 2_566 2.222(2) yes
C8 Cr1 . 2.223(2) yes
C9 H91 . 0.972 no
C9 H92 . 0.972 no
C9 H93 . 0.962 no
C10 H101 . 0.953 no
C10 H102 . 0.969 no
C10 H103 . 0.961 no
C11 H111 . 0.968 no
C11 H112 . 0.980 no
C11 H113 . 0.968 no
C12 H121 . 0.970 no
C12 H122 . 0.972 no
C12 H123 . 0.975 no
C13 H131 . 0.960 no
C13 H132 . 0.966 no
C13 H133 . 0.964 no
C14 H141 . 0.969 no
C14 H142 . 0.970 no
C14 H143 . 0.972 no
Cr1 Cr1 2_566 2.1494(7) yes
